data_7210049
loop_
_publ_author_name
'Yang, Yan'
'Du, Peng'
'Yang, Jin'
'Kan, Wei-Qiu'
'Ma, Jian-Fang'

_publ_section_title
;
 A series of Cu(ii) and Cd(ii) coordination polymers constructed by
 3,5-dinitrosalicylic acid and flexible bis(triazole) ligands containing
 different spacers
;
_journal_issue 21
_journal_name_full CrystEngComm
_journal_page_first 4357
_journal_paper_doi 10.1039/c3ce00034f
_journal_volume 15
_journal_year 2013
_chemical_formula_moiety 'C28 H28 Cu2 N10 O14'
_chemical_formula_sum 'C28 H28 Cu2 N10 O14'
_chemical_formula_weight 855.67
_chemical_name_systematic
;
?
;
_space_group_IT_number 88
_symmetry_cell_setting tetragonal
_symmetry_space_group_name_Hall '-I 4ad'
_symmetry_space_group_name_H-M 'I 41/a :2'
_atom_sites_solution_hydrogens geom
_atom_sites_solution_primary direct
_atom_sites_solution_secondary difmap
_audit_creation_method SHELXL-97
_cell_angle_alpha 90.00
_cell_angle_beta 90.00
_cell_angle_gamma 90.00
_cell_formula_units_Z 8
_cell_length_a 13.96450(10)
_cell_length_b 13.96450(10)
_cell_length_c 35.2304(5)
_cell_measurement_reflns_used 6823
_cell_measurement_temperature 293(2)
_cell_measurement_theta_max 66.4554
_cell_measurement_theta_min 3.4011
_cell_volume 6870.18(12)
_computing_cell_refinement CrysAlis
_computing_data_collection 'CrysAlis (Oxford Diffraction, 2006)'
_computing_data_reduction CrysAlis
_computing_structure_refinement 'SHELXL-97 (Sheldrick, 2008)'
_computing_structure_solution 'SHELXS-97 (Sheldrick, 1997)'
_diffrn_ambient_temperature 293(2)
_diffrn_detector_area_resol_mean 10.0
_diffrn_measured_fraction_theta_full 0.971
_diffrn_measured_fraction_theta_max 0.968
_diffrn_measurement_device_type 'Oxford Diffraction Gemini R Ultra'
_diffrn_measurement_method '\w scan'
_diffrn_radiation_monochromator graphite
_diffrn_radiation_source 'fine-focus sealed tube'
_diffrn_radiation_type CuK\a
_diffrn_radiation_wavelength 1.54184
_diffrn_reflns_av_R_equivalents 0.0505
_diffrn_reflns_av_sigmaI/netI 0.0227
_diffrn_reflns_limit_h_max 16
_diffrn_reflns_limit_h_min -16
_diffrn_reflns_limit_k_max 15
_diffrn_reflns_limit_k_min -16
_diffrn_reflns_limit_l_max 34
_diffrn_reflns_limit_l_min -41
_diffrn_reflns_number 15839
_diffrn_reflns_theta_full 66.49
_diffrn_reflns_theta_max 66.49
_diffrn_reflns_theta_min 1.57
_exptl_absorpt_coefficient_mu 2.266
_exptl_absorpt_correction_T_max 0.8164
_exptl_absorpt_correction_T_min 0.7968
_exptl_absorpt_correction_type multi-scan
_exptl_absorpt_process_details
;
CrysAlis (Oxford Diffraction, 2006)
;
_exptl_crystal_colour blue
_exptl_crystal_density_diffrn 1.655
_exptl_crystal_density_method 'not measured'
_exptl_crystal_description rhomb
_exptl_crystal_F_000 3488
_exptl_crystal_size_max 0.18
_exptl_crystal_size_mid 0.16
_exptl_crystal_size_min 0.16
_refine_diff_density_max 0.518
_refine_diff_density_min -0.377
_refine_diff_density_rms 0.091
_refine_ls_extinction_method none
_refine_ls_goodness_of_fit_ref 0.981
_refine_ls_hydrogen_treatment constr
_refine_ls_matrix_type full
_refine_ls_number_parameters 290
_refine_ls_number_reflns 2943
_refine_ls_number_restraints 42
_refine_ls_restrained_S_all 0.999
_refine_ls_R_factor_all 0.0730
_refine_ls_R_factor_gt 0.0603
_refine_ls_shift/su_max 0.001
_refine_ls_shift/su_mean 0.000
_refine_ls_structure_factor_coef Fsqd
_refine_ls_weighting_details 'calc w=1/[\s^2^(Fo^2^)+(0.1365P)^2^+0.0000P] where P=(Fo^2^+2Fc^2^)/3'
_refine_ls_weighting_scheme calc
_refine_ls_wR_factor_gt 0.1571
_refine_ls_wR_factor_ref 0.1712
_reflns_number_gt 2230
_reflns_number_total 2943
_reflns_threshold_expression >2\s(I)
_cod_data_source_file c3ce00034f.txt
_cod_data_source_block Compound-7
_cod_original_sg_symbol_H-M 'I 41/a'
_cod_database_code 7210049

loop_
_symmetry_equiv_pos_as_xyz
'x, y, z'
'-x, -y+1/2, z'
'-y+3/4, x+1/4, z+1/4'
'y+1/4, -x+1/4, z+1/4'
'x+1/2, y+1/2, z+1/2'
'-x+1/2, -y+1, z+1/2'
'-y+5/4, x+3/4, z+3/4'
'y+3/4, -x+3/4, z+3/4'
'-x, -y, -z'
'x, y-1/2, -z'
'y-3/4, -x-1/4, -z-1/4'
'-y-1/4, x-1/4, -z-1/4'
'-x+1/2, -y+1/2, -z+1/2'
'x+1/2, y, -z+1/2'
'y-1/4, -x+1/4, -z+1/4'
'-y+1/4, x+1/4, -z+1/4'

loop_
_atom_site_label
_atom_site_type_symbol
_atom_site_fract_x
_atom_site_fract_y
_atom_site_fract_z
_atom_site_U_iso_or_equiv
_atom_site_adp_type
_atom_site_occupancy
_atom_site_symmetry_multiplicity
_atom_site_calc_flag
_atom_site_refinement_flags
_atom_site_disorder_assembly
_atom_site_disorder_group
Cu1 Cu 0.63841(4) 0.38217(4) 0.404309(13) 0.0652(3) Uani 1 1 d . B .
C1 C 0.8173(4) 0.3285(4) 0.44561(16) 0.0972(16) Uani 1 1 d . B .
H1 H 0.7828 0.2972 0.4645 0.117 Uiso 1 1 calc R . .
C2 C 0.8482(3) 0.4074(3) 0.39631(12) 0.0708(11) Uani 1 1 d . B .
H2 H 0.8435 0.4439 0.3743 0.085 Uiso 1 1 calc R . .
C3 C 1.0281(4) 0.4038(5) 0.40170(16) 0.1038(18) Uani 1 1 d . . .
H3A H 1.0294 0.4268 0.3757 0.125 Uiso 1 1 calc R A 1
H3B H 1.0657 0.3455 0.4029 0.125 Uiso 1 1 calc R A 1
C4 C 1.0758(10) 0.4851(12) 0.4299(5) 0.117(4) Uani 0.635(17) 1 d PU B 1
H4A H 1.0676 0.4658 0.4562 0.141 Uiso 0.635(17) 1 calc PR B 1
H4B H 1.1438 0.4904 0.4249 0.141 Uiso 0.635(17) 1 calc PR B 1
C5 C 1.0296(10) 0.5782(10) 0.4238(4) 0.118(4) Uani 0.635(17) 1 d PU B 1
H5A H 1.0409 0.5985 0.3978 0.142 Uiso 0.635(17) 1 calc PR B 1
H5B H 0.9610 0.5712 0.4272 0.142 Uiso 0.635(17) 1 calc PR B 1
C6 C 1.0635(16) 0.6485(17) 0.4486(7) 0.194(9) Uani 0.635(17) 1 d PU B 1
H6A H 1.0359 0.6354 0.4733 0.233 Uiso 0.635(17) 1 calc PR B 1
H6B H 1.1320 0.6391 0.4510 0.233 Uiso 0.635(17) 1 calc PR B 1
C4' C 1.0832(14) 0.4368(15) 0.4308(6) 0.085(5) Uani 0.365(17) 1 d PU B 2
H4'1 H 1.1487 0.4409 0.4218 0.102 Uiso 0.365(17) 1 calc PR B 2
H4'2 H 1.0820 0.3892 0.4508 0.102 Uiso 0.365(17) 1 calc PR B 2
C5' C 1.0556(12) 0.5379(14) 0.4491(5) 0.093(6) Uani 0.365(17) 1 d PU B 2
H5'1 H 0.9867 0.5417 0.4524 0.111 Uiso 0.365(17) 1 calc PR B 2
H5'2 H 1.0854 0.5441 0.4738 0.111 Uiso 0.365(17) 1 calc PR B 2
C6' C 1.089(2) 0.620(2) 0.4230(7) 0.135(8) Uani 0.365(17) 1 d P B 2
H6'1 H 1.0639 0.6104 0.3977 0.162 Uiso 0.365(17) 1 calc PR B 2
H6'2 H 1.1588 0.6189 0.4213 0.162 Uiso 0.365(17) 1 calc PR B 2
C7 C 1.0495(8) 0.7400(11) 0.4415(4) 0.206(5) Uani 1 1 d U . .
H7A H 1.0767 0.7563 0.4170 0.247 Uiso 1 1 calc R B 1
H7B H 1.0811 0.7785 0.4607 0.247 Uiso 1 1 calc R B 1
C8 C 0.4420(2) 0.3929(2) 0.45718(9) 0.0489(7) Uani 1 1 d . . .
C9 C 0.5331(3) 0.3753(2) 0.47458(9) 0.0504(7) Uani 1 1 d . B .
C10 C 0.5318(3) 0.3699(2) 0.51530(9) 0.0533(8) Uani 1 1 d . . .
C11 C 0.4499(3) 0.3832(2) 0.53607(9) 0.0611(10) Uani 1 1 d . . .
H11 H 0.4521 0.3805 0.5624 0.073 Uiso 1 1 calc R . .
C12 C 0.3655(3) 0.4002(2) 0.51801(11) 0.0606(10) Uani 1 1 d . . .
C13 C 0.3604(3) 0.4045(2) 0.47840(11) 0.0550(8) Uani 1 1 d . . .
H13 H 0.3019 0.4152 0.4665 0.066 Uiso 1 1 calc R . .
C14 C 0.4324(3) 0.3997(2) 0.41517(9) 0.0526(8) Uani 1 1 d . B .
N3 N 0.9289(3) 0.3831(3) 0.41284(11) 0.0818(10) Uani 1 1 d . B .
N2 N 0.9095(3) 0.3339(4) 0.44572(15) 0.1117(17) Uani 1 1 d . . .
N1 N 0.7747(2) 0.3725(2) 0.41539(9) 0.0666(8) Uani 1 1 d . . .
N4 N 0.6178(3) 0.3510(3) 0.53632(9) 0.0690(9) Uani 1 1 d . . .
N5 N 0.2792(3) 0.4164(3) 0.54032(11) 0.0814(11) Uani 1 1 d . . .
O2 O 0.50504(18) 0.3952(2) 0.39353(6) 0.0650(7) Uani 1 1 d . . .
O1 O 0.35019(19) 0.4090(2) 0.40121(7) 0.0616(7) Uani 1 1 d . . .
O3 O 0.61166(19) 0.3638(2) 0.45682(7) 0.0624(6) Uani 1 1 d . . .
O4 O 0.6954(5) 0.3853(6) 0.5245(2) 0.0813(18) Uani 0.50 1 d P . .
O4' O 0.6840(6) 0.3123(9) 0.5207(2) 0.102(2) Uani 0.50 1 d P . .
O5 O 0.6104(9) 0.3111(5) 0.5679(3) 0.086(3) Uani 0.50 1 d P . .
O5' O 0.6142(11) 0.3586(11) 0.5695(4) 0.131(4) Uani 0.50 1 d PU . .
O6 O 0.2880(3) 0.4187(3) 0.57516(10) 0.1067(13) Uani 1 1 d . . .
O7 O 0.2038(3) 0.4319(4) 0.52410(13) 0.1186(14) Uani 1 1 d . . .

loop_
_atom_site_aniso_label
_atom_site_aniso_U_11
_atom_site_aniso_U_22
_atom_site_aniso_U_33
_atom_site_aniso_U_23
_atom_site_aniso_U_13
_atom_site_aniso_U_12
Cu1 0.0719(4) 0.0713(4) 0.0525(4) -0.0075(2) 0.00356(19) 0.0016(2)
C1 0.081(3) 0.122(4) 0.088(3) 0.030(3) 0.010(3) 0.028(3)
C2 0.065(2) 0.094(3) 0.053(2) -0.0066(19) 0.0073(17) 0.003(2)
C3 0.065(3) 0.157(6) 0.090(3) -0.005(3) 0.010(2) 0.010(3)
C4 0.092(6) 0.132(9) 0.128(8) 0.005(8) -0.010(5) -0.017(7)
C5 0.105(7) 0.137(8) 0.113(7) 0.009(6) -0.012(6) -0.013(6)
C6 0.183(11) 0.205(12) 0.195(12) -0.018(9) -0.023(9) -0.010(9)
C4' 0.069(7) 0.087(9) 0.099(8) 0.003(7) -0.002(6) -0.009(7)
C5' 0.092(8) 0.106(10) 0.080(8) -0.007(7) -0.016(6) -0.007(7)
C6' 0.141(19) 0.17(2) 0.095(13) -0.016(13) 0.038(13) -0.020(16)
C7 0.184(8) 0.221(9) 0.213(9) -0.002(7) -0.022(6) -0.064(8)
C8 0.0635(19) 0.0449(16) 0.0383(15) -0.0063(12) 0.0017(13) -0.0045(13)
C9 0.071(2) 0.0384(15) 0.0414(15) -0.0055(12) -0.0007(14) 0.0002(13)
C10 0.079(2) 0.0400(15) 0.0405(16) -0.0009(12) -0.0031(15) -0.0012(14)
C11 0.100(3) 0.0449(17) 0.0386(16) -0.0037(13) 0.0088(17) -0.0074(17)
C12 0.082(2) 0.0518(18) 0.0480(19) -0.0057(14) 0.0165(17) -0.0053(16)
C13 0.0612(19) 0.0493(17) 0.055(2) -0.0032(14) 0.0044(15) -0.0082(14)
C14 0.064(2) 0.0535(18) 0.0399(16) -0.0092(13) -0.0044(15) -0.0046(14)
N3 0.0591(19) 0.115(3) 0.071(2) -0.002(2) 0.0066(17) 0.0109(19)
N2 0.069(3) 0.164(5) 0.102(3) 0.040(3) 0.010(2) 0.036(3)
N1 0.0695(19) 0.073(2) 0.0571(17) -0.0063(15) 0.0042(15) 0.0067(16)
N4 0.101(3) 0.0618(19) 0.0445(17) -0.0035(14) -0.0158(17) 0.0052(19)
N5 0.098(3) 0.079(2) 0.067(2) 0.0029(17) 0.030(2) 0.001(2)
O2 0.0639(15) 0.093(2) 0.0377(11) -0.0071(11) 0.0001(10) 0.0011(13)
O1 0.0590(14) 0.0762(16) 0.0496(14) -0.0092(11) -0.0059(10) 0.0040(12)
O3 0.0610(14) 0.0791(17) 0.0472(13) -0.0022(11) 0.0000(11) 0.0071(12)
O4 0.077(4) 0.100(5) 0.068(4) 0.001(4) -0.017(3) 0.016(4)
O4' 0.085(5) 0.152(8) 0.069(4) 0.016(5) -0.015(4) 0.014(6)
O5 0.152(7) 0.060(4) 0.046(3) 0.021(3) -0.033(4) -0.010(4)
O5' 0.144(7) 0.170(9) 0.080(6) -0.002(7) -0.026(5) 0.022(8)
O6 0.151(3) 0.108(3) 0.0615(19) 0.0118(17) 0.046(2) 0.035(2)
O7 0.081(2) 0.180(4) 0.095(3) -0.009(3) 0.030(2) -0.003(3)

loop_
_atom_type_symbol
_atom_type_description
_atom_type_scat_dispersion_real
_atom_type_scat_dispersion_imag
_atom_type_scat_source
C C 0.0033 0.0016 'International Tables Vol C Tables 4.2.6.8 and 6.1.1.4'
H H 0.0000 0.0000 'International Tables Vol C Tables 4.2.6.8 and 6.1.1.4'
N N 0.0061 0.0033 'International Tables Vol C Tables 4.2.6.8 and 6.1.1.4'
O O 0.0106 0.0060 'International Tables Vol C Tables 4.2.6.8 and 6.1.1.4'
Cu Cu 0.3201 1.2651 'International Tables Vol C Tables 4.2.6.8 and 6.1.1.4'

loop_
_geom_angle_atom_site_label_1
_geom_angle_atom_site_label_2
_geom_angle_atom_site_label_3
_geom_angle
_geom_angle_site_symmetry_1
_geom_angle_site_symmetry_3
O3 Cu1 O2 90.84(11) . .
O3 Cu1 N1 89.29(13) . .
O2 Cu1 N1 178.50(13) . .
O3 Cu1 O1 176.92(12) . 11_666
O2 Cu1 O1 86.22(11) . 11_666
N1 Cu1 O1 93.67(13) . 11_666
N2 C1 N1 114.3(5) . .
N3 C2 N1 110.3(4) . .
C4' C3 N3 113.5(9) . .
C4' C3 C4 23.9(8) . .
N3 C3 C4 110.8(7) . .
C5 C4 C3 110.0(10) . .
C6 C5 C4 112.4(14) . .
C7 C6 C5 120.9(19) . .
C3 C4' C5' 117.7(15) . .
C6' C5' C4' 110.0(16) . .
C5' C6' C7 111.4(16) . .
C6 C7 C7 109.7(16) . 2_765
C6 C7 C6' 32.6(13) . .
C7 C7 C6' 117.8(15) 2_765 .
C13 C8 C9 121.6(3) . .
C13 C8 C14 117.3(3) . .
C9 C8 C14 121.0(3) . .
O3 C9 C8 125.2(3) . .
O3 C9 C10 119.7(3) . .
C8 C9 C10 115.1(3) . .
C11 C10 N4 116.6(3) . .
C11 C10 C9 122.5(3) . .
N4 C10 C9 120.9(3) . .
C12 C11 C10 119.8(3) . .
C11 C12 C13 121.2(3) . .
C11 C12 N5 119.5(4) . .
C13 C12 N5 119.3(4) . .
C8 C13 C12 119.8(4) . .
O1 C14 O2 120.0(3) . .
O1 C14 C8 118.6(3) . .
O2 C14 C8 121.4(3) . .
C2 N3 N2 109.5(4) . .
C2 N3 C3 129.8(4) . .
N2 N3 C3 120.6(4) . .
C1 N2 N3 102.9(4) . .
C2 N1 C1 102.9(4) . .
C2 N1 Cu1 129.2(3) . .
C1 N1 Cu1 127.8(3) . .
O5' N4 O4' 121.8(8) . .
O5' N4 O5 31.8(7) . .
O4' N4 O5 105.6(7) . .
O5' N4 O4 109.5(9) . .
O4' N4 O4 50.0(5) . .
O5 N4 O4 122.6(7) . .
O5' N4 C10 117.5(8) . .
O4' N4 C10 119.3(5) . .
O5 N4 C10 118.2(7) . .
O4 N4 C10 118.7(4) . .
O7 N5 O6 123.3(4) . .
O7 N5 C12 119.3(4) . .
O6 N5 C12 117.2(5) . .
C14 O2 Cu1 131.6(2) . .
C14 O1 Cu1 104.9(2) . 12_656
C9 O3 Cu1 129.0(2) . .
O4' O4 N4 62.4(7) . .
O4 O4' N4 67.6(8) . .
O5' O5 N4 67.8(16) . .
O5 O5' N4 80.4(18) . .

loop_
_geom_bond_atom_site_label_1
_geom_bond_atom_site_label_2
_geom_bond_distance
_geom_bond_site_symmetry_2
Cu1 O3 1.905(3) .
Cu1 O2 1.909(3) .
Cu1 N1 1.947(3) .
Cu1 O1 1.992(3) 11_666
C1 N2 1.289(7) .
C1 N1 1.366(6) .
C2 N3 1.313(6) .
C2 N1 1.320(5) .
C3 C4' 1.36(2) .
C3 N3 1.470(6) .
C3 C4 1.650(17) .
C4 C5 1.467(19) .
C5 C6 1.40(2) .
C6 C7 1.32(2) .
C4' C5' 1.60(3) .
C5' C6' 1.54(3) .
C6' C7 1.88(3) .
C7 C7 1.41(2) 2_765
C8 C13 1.373(5) .
C8 C9 1.434(5) .
C8 C14 1.489(4) .
C9 O3 1.273(4) .
C9 C10 1.437(4) .
C10 C11 1.370(5) .
C10 N4 1.436(5) .
C11 C12 1.361(6) .
C12 C13 1.398(6) .
C12 N5 1.457(5) .
C14 O1 1.256(5) .
C14 O2 1.270(4) .
N3 N2 1.374(6) .
N4 O5' 1.173(14) .
N4 O4' 1.204(10) .
N4 O5 1.250(9) .
N4 O4 1.256(9) .
N5 O7 1.217(6) .
N5 O6 1.234(5) .
O1 Cu1 1.992(3) 12_656
O4 O4' 1.041(11) .
O5 O5' 0.668(15) .
